data_4333561
loop_
_publ_author_name
'Arunasis Bhattacharyya'
'Eunja Kim'
'Philippe F. Weck'
'Paul M. Forster'
'Kenneth R. Czerwinski'

_publ_contact_author_address
;Paul M. Forster
Department of Chemistry
University of Nevada, Las Vegas
4505 South Maryland Parkway, Box 454003
Las Vegas, NV 89154-4003
;
_publ_contact_author_email paul.forster@unlv.edu
_publ_contact_author_name 'Paul Forster'
_publ_contact_author_phone 702-895-3753
_publ_section_title
;
 Trivalent Actinide and Lanthanide Complexation of
 5,6-Dialkyl-2,6-bis(1,2,4-triazin-3-yl)pyridine (RBTP; R = H, Me, Et)
 Derivatives: A Combined Experimental and First-Principles Study
;
_journal_name_full 'Inorganic Chemistry'
_journal_page_first 761
_journal_page_last 776
_journal_paper_doi 10.1021/ic301881w
_journal_volume 52
_journal_year 2013
_chemical_formula_sum 'C30 H30 Eu2 N20 O18'
_chemical_formula_weight 1262.66
_chemical_name_systematic
; 
 ? 
;
_space_group_IT_number 14
_symmetry_cell_setting monoclinic
_symmetry_space_group_name_Hall '-P 2yn'
_symmetry_space_group_name_H-M 'P 1 21/n 1'
_atom_sites_solution_hydrogens geom
_atom_sites_solution_primary direct
_atom_sites_solution_secondary difmap
_audit_creation_method SHELXL-97
_cell_angle_alpha 90.00
_cell_angle_beta 106.6330(10)
_cell_angle_gamma 90.00
_cell_formula_units_Z 2
_cell_length_a 13.1674(8)
_cell_length_b 10.8952(6)
_cell_length_c 15.3985(9)
_cell_measurement_reflns_used 9973
_cell_measurement_temperature 100(2)
_cell_measurement_theta_max 66.009
_cell_measurement_theta_min 4.647
_cell_volume 2116.7(2)
_computing_cell_refinement 'APEX II'
_computing_data_collection 'APEX II'
_computing_data_reduction 'APEX II'
_computing_molecular_graphics 'Diamond 3.1'
_computing_structure_refinement 'SHELXL-97 (Sheldrick, 2008)'
_computing_structure_solution 'SHELXS-97 (Sheldrick, 2008)'
_diffrn_ambient_temperature 100(2)
_diffrn_detector_area_resol_mean 1024x1024
_diffrn_measured_fraction_theta_full 0.999
_diffrn_measured_fraction_theta_max 0.999
_diffrn_measurement_device_type 'Bruker APEX II'
_diffrn_measurement_method omega
_diffrn_radiation_monochromator graphite
_diffrn_radiation_source 'fine-focus sealed tube'
_diffrn_radiation_type MoK\a
_diffrn_radiation_wavelength 0.71073
_diffrn_reflns_av_R_equivalents 0.0352
_diffrn_reflns_av_sigmaI/netI 0.0235
_diffrn_reflns_limit_h_max 16
_diffrn_reflns_limit_h_min -16
_diffrn_reflns_limit_k_max 13
_diffrn_reflns_limit_k_min -13
_diffrn_reflns_limit_l_max 19
_diffrn_reflns_limit_l_min -19
_diffrn_reflns_number 24926
_diffrn_reflns_theta_full 26.37
_diffrn_reflns_theta_max 26.37
_diffrn_reflns_theta_min 2.32
_exptl_absorpt_coefficient_mu 3.037
_exptl_absorpt_correction_T_max 0.7465
_exptl_absorpt_correction_T_min 0.5682
_exptl_absorpt_correction_type multi-scan
_exptl_absorpt_process_details sadabs
_exptl_crystal_colour colourless
_exptl_crystal_density_diffrn 1.981
_exptl_crystal_description needle
_exptl_crystal_F_000 1240
_exptl_crystal_size_max 0.1
_exptl_crystal_size_mid 0.02
_exptl_crystal_size_min 0.02
_refine_diff_density_max 0.854
_refine_diff_density_min -1.199
_refine_diff_density_rms 0.095
_refine_ls_extinction_method none
_refine_ls_goodness_of_fit_ref 1.072
_refine_ls_hydrogen_treatment constr
_refine_ls_matrix_type full
_refine_ls_number_parameters 320
_refine_ls_number_reflns 4333
_refine_ls_number_restraints 0
_refine_ls_restrained_S_all 1.072
_refine_ls_R_factor_all 0.0283
_refine_ls_R_factor_gt 0.0223
_refine_ls_shift/su_max 0.002
_refine_ls_shift/su_mean 0.000
_refine_ls_structure_factor_coef Fsqd
_refine_ls_weighting_details 'calc w=1/[\s^2^(Fo^2^)+(0.0214P)^2^+3.5452P] where P=(Fo^2^+2Fc^2^)/3'
_refine_ls_weighting_scheme calc
_refine_ls_wR_factor_gt 0.0504
_refine_ls_wR_factor_ref 0.0519
_reflns_number_gt 3713
_reflns_number_total 4333
_reflns_threshold_expression >2sigma(I)
_cod_data_source_file ic301881w_si_002_3.cif
_cod_data_source_block 2b
_cod_database_code 4333561

loop_
_symmetry_equiv_pos_as_xyz
'x, y, z'
'-x+1/2, y+1/2, -z+1/2'
'-x, -y, -z'
'x-1/2, -y-1/2, z-1/2'

loop_
_atom_site_label
_atom_site_type_symbol
_atom_site_fract_x
_atom_site_fract_y
_atom_site_fract_z
_atom_site_U_iso_or_equiv
_atom_site_adp_type
_atom_site_occupancy
_atom_site_symmetry_multiplicity
_atom_site_calc_flag
_atom_site_refinement_flags
Eu01 Eu 0.618632(11) 0.372596(13) 0.973039(9) 0.01065(5) Uani 1 1 d .
O3 O 0.43413(15) 0.45630(19) 0.93244(13) 0.0132(4) Uani 1 1 d .
O5 O 0.76674(16) 0.45226(19) 0.91808(14) 0.0160(4) Uani 1 1 d .
O9 O 0.85343(17) 0.1059(2) 1.04416(16) 0.0214(5) Uani 1 1 d .
O6 O 0.75049(17) 0.6169(2) 0.83410(15) 0.0208(5) Uani 1 1 d .
O4 O 0.62683(16) 0.56510(19) 0.89572(14) 0.0150(4) Uani 1 1 d .
O1 O 0.26669(16) 0.4925(2) 0.90109(14) 0.0175(5) Uani 1 1 d .
O8 O 0.72219(17) 0.1912(2) 0.94131(14) 0.0192(5) Uani 1 1 d .
O2 O 0.32356(18) 0.3692(2) 0.81385(14) 0.0223(5) Uani 1 1 d .
N5 N 0.56360(19) 0.3128(2) 0.80566(16) 0.0131(5) Uani 1 1 d .
N4 N 0.48740(19) 0.1927(2) 0.92618(16) 0.0125(5) Uani 1 1 d .
O7 O 0.76734(17) 0.2609(2) 1.07831(14) 0.0179(5) Uani 1 1 d .
N7 N 0.4921(2) 0.1600(2) 0.69439(17) 0.0143(5) Uani 1 1 d .
N6 N 0.60513(19) 0.3745(2) 0.74755(16) 0.0152(5) Uani 1 1 d .
N9 N 0.7163(2) 0.5468(2) 0.88084(17) 0.0153(5) Uani 1 1 d .
N2 N 0.54908(19) 0.2762(2) 1.09649(16) 0.0137(5) Uani 1 1 d .
N3 N 0.4239(2) 0.1473(2) 1.13714(17) 0.0151(5) Uani 1 1 d .
N10 N 0.78374(19) 0.1835(2) 1.02198(18) 0.0158(5) Uani 1 1 d .
N8 N 0.3393(2) 0.4365(2) 0.87931(17) 0.0147(5) Uani 1 1 d .
N1 N 0.5838(2) 0.3210(2) 1.18181(17) 0.0155(5) Uani 1 1 d .
C6 C 0.4376(2) 0.1453(3) 0.9838(2) 0.0129(6) Uani 1 1 d .
C10 C 0.4586(2) 0.1510(3) 0.8403(2) 0.0129(6) Uani 1 1 d .
C11 C 0.5092(2) 0.2107(3) 0.77723(19) 0.0123(6) Uani 1 1 d .
C14 C 0.5892(2) 0.3310(3) 0.6645(2) 0.0148(6) Uani 1 1 d .
C8 C 0.3313(2) 0.0125(3) 0.8697(2) 0.0157(6) Uani 1 1 d .
H8 H 0.2787 -0.0494 0.8507 0.019 Uiso 1 1 calc R
C12 C 0.5315(2) 0.2204(3) 0.6369(2) 0.0145(6) Uani 1 1 d .
C9 C 0.3816(2) 0.0607(3) 0.8096(2) 0.0144(6) Uani 1 1 d .
H9 H 0.3639 0.0328 0.7487 0.017 Uiso 1 1 calc R
C3 C 0.4557(2) 0.1915(3) 1.2201(2) 0.0148(6) Uani 1 1 d .
C5 C 0.4722(2) 0.1926(3) 1.07814(19) 0.0122(6) Uani 1 1 d .
C4 C 0.4042(3) 0.1460(3) 1.2887(2) 0.0206(7) Uani 1 1 d .
H4A H 0.3534 0.0811 1.2618 0.031 Uiso 1 1 calc R
H4B H 0.3670 0.2139 1.3082 0.031 Uiso 1 1 calc R
H4C H 0.4584 0.1131 1.3412 0.031 Uiso 1 1 calc R
C2 C 0.5385(2) 0.2809(3) 1.2428(2) 0.0174(6) Uani 1 1 d .
C7 C 0.3591(2) 0.0563(3) 0.9583(2) 0.0147(6) Uani 1 1 d .
H7 H 0.3250 0.0259 1.0006 0.018 Uiso 1 1 calc R
C13 C 0.5120(3) 0.1689(3) 0.5440(2) 0.0196(7) Uani 1 1 d .
H13A H 0.5783 0.1354 0.5370 0.029 Uiso 1 1 calc R
H13B H 0.4861 0.2340 0.4992 0.029 Uiso 1 1 calc R
H13C H 0.4589 0.1035 0.5348 0.029 Uiso 1 1 calc R
C15 C 0.6348(3) 0.4033(3) 0.6025(2) 0.0208(7) Uani 1 1 d .
H15A H 0.5779 0.4282 0.5490 0.031 Uiso 1 1 calc R
H15B H 0.6862 0.3527 0.5836 0.031 Uiso 1 1 calc R
H15C H 0.6703 0.4764 0.6342 0.031 Uiso 1 1 calc R
C1 C 0.5760(3) 0.3354(4) 1.3356(2) 0.0312(9) Uani 1 1 d .
H1A H 0.6258 0.4023 1.3357 0.047 Uiso 1 1 calc R
H1B H 0.6116 0.2721 1.3789 0.047 Uiso 1 1 calc R
H1C H 0.5152 0.3676 1.3532 0.047 Uiso 1 1 calc R

loop_
_atom_site_aniso_label
_atom_site_aniso_U_11
_atom_site_aniso_U_22
_atom_site_aniso_U_33
_atom_site_aniso_U_23
_atom_site_aniso_U_13
_atom_site_aniso_U_12
Eu01 0.00914(8) 0.01229(8) 0.01040(8) -0.00051(6) 0.00263(5) -0.00086(6)
O3 0.0071(10) 0.0183(11) 0.0113(10) -0.0009(8) -0.0017(8) -0.0008(8)
O5 0.0138(11) 0.0167(11) 0.0177(11) 0.0029(9) 0.0048(9) 0.0018(9)
O9 0.0151(11) 0.0170(12) 0.0316(13) 0.0012(10) 0.0060(10) 0.0042(9)
O6 0.0189(11) 0.0230(12) 0.0221(11) 0.0055(10) 0.0084(9) -0.0053(10)
O4 0.0114(10) 0.0167(11) 0.0190(11) 0.0011(9) 0.0080(9) -0.0001(9)
O1 0.0117(11) 0.0204(11) 0.0190(11) -0.0040(9) 0.0022(9) 0.0027(9)
O8 0.0196(12) 0.0201(12) 0.0159(11) -0.0013(9) 0.0021(9) 0.0016(9)
O2 0.0235(12) 0.0225(12) 0.0165(11) -0.0085(10) -0.0017(9) 0.0061(10)
N5 0.0113(12) 0.0159(13) 0.0122(12) 0.0008(10) 0.0034(10) 0.0000(10)
N4 0.0123(12) 0.0115(12) 0.0138(12) 0.0008(10) 0.0039(10) 0.0006(10)
O7 0.0170(11) 0.0184(11) 0.0175(11) -0.0022(9) 0.0037(9) 0.0036(9)
N7 0.0126(12) 0.0165(13) 0.0130(12) -0.0011(10) 0.0025(10) 0.0008(10)
N6 0.0130(12) 0.0179(13) 0.0148(12) 0.0034(11) 0.0041(10) 0.0009(11)
N9 0.0133(13) 0.0177(13) 0.0130(12) -0.0024(10) 0.0009(10) -0.0033(10)
N2 0.0118(12) 0.0158(13) 0.0131(12) -0.0006(10) 0.0029(10) -0.0002(10)
N3 0.0152(13) 0.0153(13) 0.0158(13) 0.0036(10) 0.0061(10) 0.0020(10)
N10 0.0097(12) 0.0148(13) 0.0232(14) 0.0019(11) 0.0053(11) -0.0011(10)
N8 0.0144(13) 0.0133(12) 0.0148(13) 0.0000(10) 0.0014(10) -0.0004(10)
N1 0.0125(13) 0.0214(13) 0.0116(12) -0.0007(11) 0.0022(10) -0.0020(11)
C6 0.0114(14) 0.0125(15) 0.0143(14) 0.0017(11) 0.0027(11) 0.0031(11)
C10 0.0117(14) 0.0127(15) 0.0138(14) -0.0004(11) 0.0028(11) 0.0019(11)
C11 0.0105(14) 0.0137(14) 0.0115(14) 0.0002(11) 0.0012(11) 0.0014(11)
C14 0.0125(15) 0.0180(15) 0.0137(15) 0.0021(12) 0.0032(12) 0.0036(12)
C8 0.0114(14) 0.0147(15) 0.0194(16) -0.0005(12) 0.0020(12) 0.0002(12)
C12 0.0094(14) 0.0203(16) 0.0124(14) 0.0003(12) 0.0010(11) 0.0038(12)
C9 0.0112(14) 0.0160(15) 0.0147(15) -0.0018(12) 0.0016(12) 0.0011(12)
C3 0.0127(15) 0.0170(15) 0.0158(15) 0.0013(12) 0.0058(12) 0.0011(12)
C5 0.0104(14) 0.0121(14) 0.0137(14) 0.0008(11) 0.0027(11) 0.0030(11)
C4 0.0242(17) 0.0247(18) 0.0151(15) 0.0017(13) 0.0092(13) -0.0054(14)
C2 0.0175(16) 0.0199(16) 0.0158(15) 0.0008(13) 0.0063(13) -0.0008(13)
C7 0.0132(15) 0.0156(15) 0.0155(15) 0.0006(12) 0.0047(12) -0.0007(12)
C13 0.0204(17) 0.0252(17) 0.0144(15) -0.0034(13) 0.0067(13) 0.0005(13)
C15 0.0216(17) 0.0252(18) 0.0164(15) 0.0021(13) 0.0068(13) -0.0036(13)
C1 0.034(2) 0.043(2) 0.0176(17) -0.0066(15) 0.0090(15) -0.0193(17)

loop_
_atom_type_symbol
_atom_type_description
_atom_type_scat_dispersion_real
_atom_type_scat_dispersion_imag
_atom_type_scat_source
C C 0.0033 0.0016 'International Tables Vol C Tables 4.2.6.8 and 6.1.1.4'
H H 0.0000 0.0000 'International Tables Vol C Tables 4.2.6.8 and 6.1.1.4'
N N 0.0061 0.0033 'International Tables Vol C Tables 4.2.6.8 and 6.1.1.4'
O O 0.0106 0.0060 'International Tables Vol C Tables 4.2.6.8 and 6.1.1.4'
Eu Eu -0.1578 3.6682 'International Tables Vol C Tables 4.2.6.8 and 6.1.1.4'

loop_
_geom_angle_atom_site_label_1
_geom_angle_atom_site_label_2
_geom_angle_atom_site_label_3
_geom_angle
_geom_angle_site_symmetry_1
_geom_angle_site_symmetry_3
O4 Eu01 O7 127.43(7) . .
O4 Eu01 O5 52.00(7) . .
O7 Eu01 O5 81.05(7) . .
O4 Eu01 O3 74.87(7) . .
O7 Eu01 O3 150.79(7) . .
O5 Eu01 O3 125.90(7) . .
O4 Eu01 O8 118.57(7) . .
O7 Eu01 O8 51.13(7) . .
O5 Eu01 O8 71.87(7) . .
O3 Eu01 O8 140.91(7) . .
O4 Eu01 O1 77.03(7) . 3_667
O7 Eu01 O1 66.48(7) . 3_667
O5 Eu01 O1 72.98(7) . 3_667
O3 Eu01 O1 107.51(7) . 3_667
O8 Eu01 O1 111.24(7) . 3_667
O4 Eu01 N5 76.43(8) . .
O7 Eu01 N5 118.56(7) . .
O5 Eu01 N5 76.70(7) . .
O3 Eu01 N5 82.31(7) . .
O8 Eu01 N5 67.55(7) . .
O1 Eu01 N5 148.01(8) 3_667 .
O4 Eu01 N2 142.53(8) . .
O7 Eu01 N2 72.31(8) . .
O5 Eu01 N2 151.13(7) . .
O3 Eu01 N2 78.86(7) . .
O8 Eu01 N2 98.65(8) . .
O1 Eu01 N2 86.09(7) 3_667 .
N5 Eu01 N2 125.89(8) . .
O4 Eu01 N4 129.80(7) . .
O7 Eu01 N4 98.67(7) . .
O5 Eu01 N4 134.18(7) . .
O3 Eu01 N4 71.44(7) . .
O8 Eu01 N4 72.94(7) . .
O1 Eu01 N4 148.66(8) 3_667 .
N5 Eu01 N4 63.21(8) . .
N2 Eu01 N4 62.74(8) . .
O4 Eu01 O3 73.12(7) . 3_667
O7 Eu01 O3 106.03(6) . 3_667
O5 Eu01 O3 107.64(7) . 3_667
O3 Eu01 O3 58.56(7) . 3_667
O8 Eu01 O3 157.16(6) . 3_667
O1 Eu01 O3 49.62(6) 3_667 3_667
N5 Eu01 O3 135.18(7) . 3_667
N2 Eu01 O3 70.49(7) . 3_667
N4 Eu01 O3 116.14(7) . 3_667
O4 Eu01 N9 26.09(7) . .
O7 Eu01 N9 105.39(7) . .
O5 Eu01 N9 26.05(7) . .
O3 Eu01 N9 100.08(7) . .
O8 Eu01 N9 94.48(7) . .
O1 Eu01 N9 75.21(7) 3_667 .
N5 Eu01 N9 73.08(7) . .
N2 Eu01 N9 160.11(8) . .
N4 Eu01 N9 136.12(7) . .
O3 Eu01 N9 91.85(7) 3_667 .
O4 Eu01 N10 126.79(7) . .
O7 Eu01 N10 25.44(7) . .
O5 Eu01 N10 74.78(7) . .
O3 Eu01 N10 156.34(7) . .
O8 Eu01 N10 25.69(7) . .
O1 Eu01 N10 88.60(7) 3_667 .
N5 Eu01 N10 93.17(8) . .
N2 Eu01 N10 85.27(8) . .
N4 Eu01 N10 85.75(7) . .
O3 Eu01 N10 131.47(7) 3_667 .
N9 Eu01 N10 100.76(7) . .
N8 O3 Eu01 141.85(17) . .
N8 O3 Eu01 96.27(16) . 3_667
Eu01 O3 Eu01 121.44(7) . 3_667
N9 O5 Eu01 94.41(16) . .
N9 O4 Eu01 97.22(16) . .
N8 O1 Eu01 98.75(16) . 3_667
N10 O8 Eu01 95.23(16) . .
C11 N5 N6 118.7(2) . .
C11 N5 Eu01 121.15(19) . .
N6 N5 Eu01 119.25(18) . .
C10 N4 C6 117.6(3) . .
C10 N4 Eu01 120.66(19) . .
C6 N4 Eu01 121.39(19) . .
N10 O7 Eu01 97.84(16) . .
C12 N7 C11 115.9(3) . .
C14 N6 N5 118.6(3) . .
O6 N9 O5 122.7(3) . .
O6 N9 O4 121.5(3) . .
O5 N9 O4 115.8(2) . .
O6 N9 Eu01 173.67(19) . .
O5 N9 Eu01 59.55(14) . .
O4 N9 Eu01 56.69(14) . .
C5 N2 N1 118.6(2) . .
C5 N2 Eu01 122.36(19) . .
N1 N2 Eu01 118.69(18) . .
C3 N3 C5 116.1(3) . .
O9 N10 O7 121.9(3) . .
O9 N10 O8 122.3(3) . .
O7 N10 O8 115.8(2) . .
O9 N10 Eu01 178.6(2) . .
O7 N10 Eu01 56.72(14) . .
O8 N10 Eu01 59.08(14) . .
O2 N8 O1 123.5(2) . .
O2 N8 O3 121.8(3) . .
O1 N8 O3 114.7(2) . .
O2 N8 Eu01 173.2(2) . 3_667
O1 N8 Eu01 56.89(14) . 3_667
O3 N8 Eu01 58.33(13) . 3_667
C2 N1 N2 118.3(3) . .
N4 C6 C7 123.0(3) . .
N4 C6 C5 116.1(3) . .
C7 C6 C5 120.9(3) . .
N4 C10 C9 123.0(3) . .
N4 C10 C11 116.4(3) . .
C9 C10 C11 120.6(3) . .
N5 C11 N7 125.7(3) . .
N5 C11 C10 117.0(3) . .
N7 C11 C10 117.2(3) . .
N6 C14 C12 121.0(3) . .
N6 C14 C15 116.7(3) . .
C12 C14 C15 122.3(3) . .
C9 C8 C7 118.8(3) . .
N7 C12 C14 120.0(3) . .
N7 C12 C13 117.6(3) . .
C14 C12 C13 122.4(3) . .
C8 C9 C10 118.8(3) . .
N3 C3 C2 119.7(3) . .
N3 C3 C4 118.8(3) . .
C2 C3 C4 121.5(3) . .
N2 C5 N3 125.9(3) . .
N2 C5 C6 116.5(3) . .
N3 C5 C6 117.5(3) . .
N1 C2 C3 121.3(3) . .
N1 C2 C1 117.1(3) . .
C3 C2 C1 121.6(3) . .
C6 C7 C8 118.8(3) . .

loop_
_geom_bond_atom_site_label_1
_geom_bond_atom_site_label_2
_geom_bond_distance
_geom_bond_site_symmetry_2
Eu01 O4 2.429(2) .
Eu01 O7 2.475(2) .
Eu01 O5 2.493(2) .
Eu01 O3 2.501(2) .
Eu01 O8 2.527(2) .
Eu01 O1 2.554(2) 3_667
Eu01 N5 2.554(2) .
Eu01 N2 2.560(2) .
Eu01 N4 2.576(2) .
Eu01 O3 2.580(2) 3_667
Eu01 N9 2.884(3) .
Eu01 N10 2.933(3) .
O3 N8 1.300(3) .
O3 Eu01 2.580(2) 3_667
O5 N9 1.270(3) .
O9 N10 1.222(3) .
O6 N9 1.220(3) .
O4 N9 1.278(3) .
O1 N8 1.257(3) .
O1 Eu01 2.554(2) 3_667
O8 N10 1.277(3) .
O2 N8 1.215(3) .
N5 C11 1.327(4) .
N5 N6 1.354(3) .
N4 C10 1.346(4) .
N4 C6 1.347(4) .
O7 N10 1.272(3) .
N7 C12 1.323(4) .
N7 C11 1.349(4) .
N6 C14 1.323(4) .
N2 C5 1.331(4) .
N2 N1 1.353(3) .
N3 C3 1.317(4) .
N3 C5 1.344(4) .
N8 Eu01 3.013(2) 3_667
N1 C2 1.322(4) .
C6 C7 1.390(4) .
C6 C5 1.485(4) .
C10 C9 1.395(4) .
C10 C11 1.477(4) .
C14 C12 1.423(4) .
C14 C15 1.490(4) .
C8 C9 1.385(4) .
C8 C7 1.392(4) .
C12 C13 1.489(4) .
C3 C2 1.428(4) .
C3 C4 1.494(4) .
C2 C1 1.496(4) .
